data_7156935
loop_
_publ_author_name
'F\"oldesi, Tam\'as'
'Sipos, Gell\'ert'
'Adamik, R\'eka'
'Nagy, B\'alint'
'T\'oth, Bal\'azs L'
'B\'enyei, Attila'
'Szekeres, Krisztina J.'
'L\'ang, Gy\>oz\>o G'
'Demeter, Attila'
'Peelen, Timothy J.'
'Nov\'ak, Zolt\'an'

_publ_section_title
;
 Design and application of diimine-based copper(i) complexes in photoredox
 catalysis.
;
_journal_issue 36
_journal_name_full 'Organic &amp; biomolecular chemistry'
_journal_page_first 8343
_journal_page_last 8347
_journal_paper_doi 10.1039/c9ob01331h
_journal_volume 17
_journal_year 2019
_chemical_formula_moiety 'C32 H28 Br4 Cu N4, F6 P'
_chemical_formula_sum 'C32 H28 Br4 Cu F6 N4 P'
_chemical_formula_weight 996.73
_space_group_crystal_system monoclinic
_space_group_IT_number 14
_space_group_name_Hall '-P 2ybc'
_space_group_name_H-M_alt 'P 1 21/c 1'
_symmetry_space_group_name_Hall '-P 2ybc'
_symmetry_space_group_name_H-M 'P 1 21/c 1'
_atom_sites_solution_hydrogens geom
_atom_sites_solution_primary direct
_atom_sites_solution_secondary difmap
_audit_update_record
;
2019-01-26 deposited with the CCDC.    2019-06-25 downloaded from the CCDC.
;
_cell_angle_alpha 90
_cell_angle_beta 93.367(3)
_cell_angle_gamma 90
_cell_formula_units_Z 4
_cell_length_a 8.2994(7)
_cell_length_b 23.795(2)
_cell_length_c 18.3273(12)
_cell_measurement_reflns_used 1614
_cell_measurement_temperature 298.00(10)
_cell_measurement_theta_max 21.7273
_cell_measurement_theta_min 1.7121
_cell_volume 3613.1(5)
_computing_cell_refinement 'APEX3 v2017.3-0 (Bruker AXS)'
_computing_data_collection 'Bruker Instrument Service vV6.2.6'
_computing_data_reduction 'SAINT V8.38A (Bruker AXS Inc., 2017)'
_computing_molecular_graphics Mercury
_computing_publication_material PublCIF
_computing_structure_refinement 'SHELXL-2016/6 (Sheldrick, 2016)'
_computing_structure_solution 'SHELXT 2014/5 (Sheldrick, 2014)'
_diffrn_ambient_temperature 298.00(10)
_diffrn_detector_area_resol_mean 7.3910
_diffrn_measured_fraction_theta_full 0.985
_diffrn_measured_fraction_theta_max 0.985
_diffrn_measurement_device_type 'Bruker D8 VENTURE'
_diffrn_measurement_method '\w and \p scan'
_diffrn_radiation_monochromator 'multilayer mirror'
_diffrn_radiation_type ' Mo K\a'
_diffrn_radiation_wavelength 0.71073
_diffrn_reflns_av_R_equivalents 0.1604
_diffrn_reflns_av_unetI/netI 0.0901
_diffrn_reflns_limit_h_max 10
_diffrn_reflns_limit_h_min -10
_diffrn_reflns_limit_k_max 28
_diffrn_reflns_limit_k_min -28
_diffrn_reflns_limit_l_max 22
_diffrn_reflns_limit_l_min -19
_diffrn_reflns_number 53592
_diffrn_reflns_theta_full 25.47
_diffrn_reflns_theta_max 25.47
_diffrn_reflns_theta_min 2.23
_diffrn_source 'microfocus sealed tube'
_diffrn_source_type 'INCOATEC I\mS 3.0'
_exptl_absorpt_coefficient_mu 5.133
_exptl_absorpt_correction_T_max 0.745
_exptl_absorpt_correction_T_min 0.377
_exptl_absorpt_correction_type numerical
_exptl_absorpt_process_details
;
SADABS-2016/2 - Bruker AXS area detector scaling and absorption correction
;
_exptl_crystal_colour colourless
_exptl_crystal_density_diffrn 1.832
_exptl_crystal_density_method 'not measured'
_exptl_crystal_description prism
_exptl_crystal_F_000 1944
_exptl_crystal_size_max 0.585
_exptl_crystal_size_mid 0.162
_exptl_crystal_size_min 0.104
_refine_diff_density_max 1.269
_refine_diff_density_min -0.666
_refine_ls_extinction_coef 0.0023(4)
_refine_ls_extinction_method 'SHELXL-2016/6 (Sheldrick 2016)'
_refine_ls_goodness_of_fit_ref 1.183
_refine_ls_hydrogen_treatment constr
_refine_ls_matrix_type full
_refine_ls_number_parameters 434
_refine_ls_number_reflns 6586
_refine_ls_number_restraints 0
_refine_ls_restrained_S_all 1.183
_refine_ls_R_factor_all 0.1364
_refine_ls_R_factor_gt 0.0872
_refine_ls_shift/su_max 0.000
_refine_ls_shift/su_mean 0.000
_refine_ls_structure_factor_coef Fsqd
_refine_ls_weighting_details 'w=1/[\s^2^(Fo^2^)+(0.0705P)^2^+5.8845P] where P=(Fo^2^+2Fc^2^)/3'
_refine_ls_weighting_scheme calc
_refine_ls_wR_factor_gt 0.1667
_refine_ls_wR_factor_ref 0.1897
_reflns_number_gt 4230
_reflns_number_total 6586
_reflns_threshold_expression 'I > 2\s(I)'
_cod_data_source_file c9ob01331h2.cif
_cod_data_source_block 6n
_cod_depositor_comments 'Adding full bibliography for 7156935.cif.'
_cod_database_code 7156935
_publcif_datablock.id {9966ffab-c497-4cb3-b4ab-ad01d3e31e95}

_publcif_funding_html
;
;

loop_
_space_group_symop_operation_xyz
'x, y, z'
'-x, y+1/2, -z+1/2'
'-x, -y, -z'
'x, -y-1/2, z-1/2'

loop_
_atom_site_type_symbol
_atom_site_label
_atom_site_fract_x
_atom_site_fract_y
_atom_site_fract_z
_atom_site_U_iso_or_equiv
_atom_site_adp_type
_atom_site_calc_flag
_atom_site_refinement_flags_adp
_atom_site_refinement_flags_posn
_atom_site_occupancy
C C2 0.2785(10) 0.2903(3) 0.5482(4) 0.0409(18) Uani d . . 1
H H2A 0.354171 0.292234 0.590489 0.049 Uiso calc U R 1
H H2B 0.181219 0.271799 0.562688 0.049 Uiso calc U R 1
C C3 0.2387(10) 0.3486(3) 0.5211(4) 0.0419(19) Uani d . . 1
H H3A 0.177268 0.368257 0.556618 0.05 Uiso calc U R 1
H H3B 0.337488 0.369377 0.51496 0.05 Uiso calc U R 1
C C6 0.1417(14) 0.2288(4) 0.2558(4) 0.074(3) Uani d . . 1
H H6A 0.050129 0.251891 0.239688 0.088 Uiso calc U R 1
H H6B 0.137003 0.19422 0.227707 0.088 Uiso calc U R 1
C C7 0.2932(14) 0.2589(4) 0.2434(4) 0.070(3) Uani d . . 1
H H7A 0.383209 0.232892 0.248469 0.084 Uiso calc U R 1
H H7B 0.288626 0.273782 0.194035 0.084 Uiso calc U R 1
C C10 0.4474(10) 0.2189(3) 0.5093(4) 0.0436(19) Uani d . . 1
H H10 0.469796 0.212153 0.558848 0.052 Uiso calc U R 1
C C11 0.5260(9) 0.1843(3) 0.4559(4) 0.0419(19) Uani d . . 1
C C12 0.5574(10) 0.1275(3) 0.4677(4) 0.048(2) Uani d . . 1
C C13 0.6308(12) 0.0949(4) 0.4164(6) 0.065(3) Uani d . . 1
H H13 0.649784 0.056913 0.424881 0.078 Uiso calc U R 1
C C14 0.6746(12) 0.1195(4) 0.3535(5) 0.068(3) Uani d . . 1
H H14 0.723871 0.097892 0.318863 0.082 Uiso calc U R 1
C C15 0.6473(12) 0.1758(4) 0.3403(5) 0.065(3) Uani d . . 1
H H15 0.679506 0.192331 0.297617 0.079 Uiso calc U R 1
C C16 0.5726(11) 0.2067(4) 0.3907(5) 0.056(2) Uani d . . 1
H H16 0.551907 0.244473 0.381023 0.067 Uiso calc U R 1
C C40 0.0466(10) 0.3847(3) 0.4350(4) 0.048(2) Uani d . . 1
H H40 0.037278 0.414007 0.468065 0.057 Uiso calc U R 1
C C41 -0.0512(9) 0.3863(3) 0.3671(4) 0.0437(19) Uani d . . 1
C C42 -0.0966(11) 0.4371(4) 0.3333(5) 0.058(2) Uani d . . 1
C C43 -0.1895(13) 0.4384(6) 0.2688(6) 0.079(3) Uani d . . 1
H H43 -0.215694 0.47265 0.246621 0.095 Uiso calc U R 1
C C44 -0.2429(12) 0.3898(6) 0.2376(6) 0.075(3) Uani d . . 1
H H44 -0.306902 0.390638 0.194194 0.091 Uiso calc U R 1
C C45 -0.2021(12) 0.3387(5) 0.2702(6) 0.077(3) Uani d . . 1
H H45 -0.238075 0.30521 0.248861 0.093 Uiso calc U R 1
C C46 -0.1100(11) 0.3383(4) 0.3331(5) 0.062(2) Uani d . . 1
H H46 -0.084826 0.303751 0.354678 0.074 Uiso calc U R 1
C C50 0.0846(11) 0.1673(4) 0.3517(4) 0.056(2) Uani d . . 1
H H50 0.063363 0.141417 0.31435 0.067 Uiso calc U R 1
C C51 0.0590(10) 0.1498(3) 0.4254(4) 0.048(2) Uani d . . 1
C C52 0.0877(11) 0.0960(3) 0.4504(5) 0.053(2) Uani d . . 1
C C53 0.0559(12) 0.0789(4) 0.5198(5) 0.061(2) Uani d . . 1
H H53 0.078687 0.042231 0.534722 0.074 Uiso calc U R 1
C C54 -0.0094(11) 0.1161(4) 0.5667(5) 0.064(3) Uani d . . 1
H H54 -0.033135 0.10486 0.613448 0.076 Uiso calc U R 1
C C55 -0.0395(11) 0.1702(4) 0.5437(5) 0.061(2) Uani d . . 1
H H55 -0.084102 0.19568 0.57533 0.073 Uiso calc U R 1
C C56 -0.0048(11) 0.1873(4) 0.4751(5) 0.056(2) Uani d . . 1
H H56 -0.023886 0.224365 0.461166 0.067 Uiso calc U R 1
C C80 0.3566(11) 0.3527(3) 0.2709(4) 0.052(2) Uani d . . 1
H H80 0.354767 0.356709 0.220344 0.062 Uiso calc U R 1
C C81 0.4031(10) 0.4012(3) 0.3156(4) 0.045(2) Uani d . . 1
C C82 0.3702(11) 0.4560(3) 0.2925(4) 0.048(2) Uani d . . 1
C C83 0.4231(13) 0.5015(4) 0.3325(5) 0.065(3) Uani d . . 1
H H83 0.398339 0.537663 0.316151 0.078 Uiso calc U R 1
C C84 0.5119(12) 0.4936(4) 0.3961(5) 0.065(3) Uani d . . 1
H H84 0.549359 0.524493 0.423155 0.078 Uiso calc U R 1
C C85 0.5468(11) 0.4405(4) 0.4208(5) 0.059(2) Uani d . . 1
H H85 0.608513 0.435527 0.464351 0.071 Uiso calc U R 1
C C86 0.4915(10) 0.3946(3) 0.3818(4) 0.047(2) Uani d . . 1
H H86 0.513327 0.358639 0.399756 0.057 Uiso calc U R 1
N N1 0.3493(7) 0.2580(3) 0.4900(3) 0.0346(14) Uani d . . 1
N N4 0.1446(8) 0.3451(3) 0.4514(3) 0.0390(15) Uani d . . 1
N N5 0.1343(9) 0.2159(3) 0.3340(3) 0.0487(17) Uani d . . 1
N N8 0.3184(9) 0.3052(3) 0.2962(3) 0.0488(17) Uani d . . 1
F F1 0.8208(10) 0.3882(3) 0.5750(4) 0.110(2) Uani d . . 1
F F2 0.8157(9) 0.3577(3) 0.6880(3) 0.112(2) Uani d . . 1
F F3 0.9246(8) 0.3059(4) 0.6033(5) 0.131(3) Uani d . . 1
F F4 0.6908(10) 0.2788(3) 0.6464(4) 0.115(2) Uani d . . 1
F F5 0.5929(8) 0.3622(3) 0.6209(6) 0.146(4) Uani d . . 1
F F6 0.6978(11) 0.3107(4) 0.5357(4) 0.134(3) Uani d . . 1
P P1 0.7576(3) 0.33353(10) 0.61172(12) 0.0511(6) Uani d . . 1
Cu Cu1 0.23599(12) 0.28059(4) 0.39330(4) 0.0410(3) Uani d . . 1
Br Br12 0.49469(13) 0.09209(4) 0.55419(5) 0.0673(3) Uani d . . 1
Br Br42 -0.02045(15) 0.50611(4) 0.37390(7) 0.0851(4) Uani d . . 1
Br Br52 0.17745(18) 0.04191(4) 0.38813(7) 0.0906(4) Uani d . . 1
Br Br82 0.24754(16) 0.46818(5) 0.20364(6) 0.0821(4) Uani d . . 1

loop_
_atom_site_aniso_label
_atom_site_aniso_U_11
_atom_site_aniso_U_22
_atom_site_aniso_U_33
_atom_site_aniso_U_12
_atom_site_aniso_U_13
_atom_site_aniso_U_23
C2 0.043(5) 0.045(4) 0.035(4) 0.004(4) 0.009(3) 0.001(3)
C3 0.041(5) 0.047(5) 0.037(4) 0.004(4) 0.004(4) -0.009(3)
C6 0.120(9) 0.069(6) 0.031(4) -0.022(6) 0.002(5) -0.007(4)
C7 0.119(9) 0.055(6) 0.038(4) -0.014(6) 0.023(5) -0.010(4)
C10 0.043(5) 0.043(5) 0.045(4) 0.002(4) 0.001(4) 0.007(4)
C11 0.033(5) 0.044(5) 0.048(4) 0.012(4) -0.004(4) -0.001(4)
C12 0.036(5) 0.052(5) 0.054(5) -0.001(4) -0.003(4) 0.002(4)
C13 0.062(7) 0.046(5) 0.087(7) 0.003(5) 0.007(6) -0.015(5)
C14 0.074(7) 0.064(6) 0.068(6) 0.014(5) 0.020(5) -0.021(5)
C15 0.072(7) 0.063(6) 0.064(6) 0.019(5) 0.022(5) -0.001(5)
C16 0.065(6) 0.046(5) 0.058(5) 0.019(4) 0.021(5) 0.007(4)
C40 0.053(6) 0.042(5) 0.049(5) 0.008(4) 0.008(4) -0.005(4)
C41 0.037(5) 0.052(5) 0.042(4) 0.012(4) 0.007(4) 0.000(4)
C42 0.045(6) 0.068(6) 0.061(5) 0.009(5) 0.012(5) 0.012(5)
C43 0.059(7) 0.114(10) 0.066(6) 0.006(7) 0.010(6) 0.049(7)
C44 0.047(7) 0.122(10) 0.057(6) 0.005(7) -0.001(5) 0.003(7)
C45 0.055(7) 0.110(9) 0.066(6) 0.018(6) -0.004(5) -0.023(6)
C46 0.058(6) 0.060(6) 0.067(6) 0.011(5) -0.002(5) -0.007(5)
C50 0.068(7) 0.051(5) 0.048(5) -0.017(5) 0.002(4) -0.008(4)
C51 0.041(5) 0.049(5) 0.054(5) -0.018(4) 0.003(4) -0.001(4)
C52 0.058(6) 0.045(5) 0.055(5) -0.014(4) 0.001(4) -0.005(4)
C53 0.066(7) 0.045(5) 0.073(6) -0.007(5) 0.000(5) 0.016(5)
C54 0.062(7) 0.071(7) 0.060(6) -0.010(5) 0.014(5) 0.011(5)
C55 0.057(6) 0.064(6) 0.064(6) -0.008(5) 0.018(5) -0.009(5)
C56 0.062(6) 0.040(5) 0.066(6) -0.003(4) 0.007(5) -0.003(4)
C80 0.070(6) 0.054(5) 0.032(4) -0.001(5) 0.015(4) -0.003(4)
C81 0.058(6) 0.040(4) 0.039(4) -0.004(4) 0.021(4) -0.002(3)
C82 0.060(6) 0.040(5) 0.044(4) -0.001(4) 0.013(4) 0.005(4)
C83 0.097(8) 0.043(5) 0.057(6) 0.002(5) 0.016(5) -0.004(4)
C84 0.069(7) 0.058(6) 0.068(6) -0.012(5) 0.018(5) -0.025(5)
C85 0.060(6) 0.070(6) 0.047(5) -0.001(5) 0.008(4) -0.011(5)
C86 0.056(6) 0.043(5) 0.044(4) 0.002(4) 0.017(4) 0.005(4)
N1 0.028(4) 0.041(3) 0.035(3) 0.001(3) 0.002(3) -0.002(3)
N4 0.042(4) 0.042(4) 0.034(3) 0.005(3) 0.008(3) 0.000(3)
N5 0.061(5) 0.049(4) 0.037(3) -0.014(4) 0.005(3) 0.000(3)
N8 0.077(5) 0.040(4) 0.031(3) -0.006(4) 0.017(3) -0.006(3)
F1 0.150(7) 0.081(4) 0.100(5) -0.050(4) 0.007(4) 0.005(4)
F2 0.128(6) 0.147(6) 0.062(4) -0.033(5) 0.005(4) -0.021(4)
F3 0.070(5) 0.148(7) 0.178(8) 0.033(5) 0.026(5) -0.025(6)
F4 0.149(7) 0.075(4) 0.123(6) -0.025(4) 0.031(5) 0.025(4)
F5 0.065(5) 0.102(5) 0.270(11) 0.022(4) -0.003(5) -0.036(6)
F6 0.174(8) 0.143(7) 0.081(5) -0.060(6) -0.021(5) -0.025(4)
P1 0.0443(14) 0.0524(14) 0.0565(13) 0.0017(11) 0.0019(11) -0.0040(10)
Cu1 0.0532(7) 0.0400(5) 0.0302(5) 0.0018(5) 0.0055(4) -0.0032(4)
Br12 0.0802(8) 0.0574(6) 0.0636(6) -0.0027(5) -0.0029(5) 0.0120(4)
Br42 0.0883(9) 0.0544(6) 0.1132(9) 0.0038(6) 0.0117(7) 0.0165(6)
Br52 0.1278(11) 0.0540(6) 0.0923(8) 0.0006(6) 0.0249(7) -0.0201(6)
Br82 0.1173(10) 0.0675(7) 0.0599(6) -0.0015(6) -0.0081(6) 0.0157(5)

loop_
_atom_type_symbol
_atom_type_description
_atom_type_scat_dispersion_real
_atom_type_scat_dispersion_imag
_atom_type_scat_source
C C 0.0033 0.0016 'International Tables Vol C Tables 4.2.6.8 and 6.1.1.4'
H H 0.0000 0.0000 'International Tables Vol C Tables 4.2.6.8 and 6.1.1.4'
N N 0.0061 0.0033 'International Tables Vol C Tables 4.2.6.8 and 6.1.1.4'
F F 0.0171 0.0103 'International Tables Vol C Tables 4.2.6.8 and 6.1.1.4'
P P 0.1023 0.0942 'International Tables Vol C Tables 4.2.6.8 and 6.1.1.4'
Cu Cu 0.3201 1.2651 'International Tables Vol C Tables 4.2.6.8 and 6.1.1.4'
Br Br -0.2901 2.4595 'International Tables Vol C Tables 4.2.6.8 and 6.1.1.4'

loop_
_geom_angle_atom_site_label_1
_geom_angle_atom_site_label_2
_geom_angle_atom_site_label_3
_geom_angle
N1 C2 C3 109.5(6)
N1 C2 H2A 109.8
C3 C2 H2A 109.8
N1 C2 H2B 109.8
C3 C2 H2B 109.8
H2A C2 H2B 108.2
N4 C3 C2 109.4(6)
N4 C3 H3A 109.8
C2 C3 H3A 109.8
N4 C3 H3B 109.8
C2 C3 H3B 109.8
H3A C3 H3B 108.2
N5 C6 C7 109.7(8)
N5 C6 H6A 109.7
C7 C6 H6A 109.7
N5 C6 H6B 109.7
C7 C6 H6B 109.7
H6A C6 H6B 108.2
N8 C7 C6 110.6(7)
N8 C7 H7A 109.5
C6 C7 H7A 109.5
N8 C7 H7B 109.5
C6 C7 H7B 109.5
H7A C7 H7B 108.1
N1 C10 C11 122.0(7)
N1 C10 H10 119.0
C11 C10 H10 119.0
C16 C11 C12 116.7(7)
C16 C11 C10 121.3(7)
C12 C11 C10 122.1(7)
C13 C12 C11 121.6(8)
C13 C12 Br12 118.2(7)
C11 C12 Br12 120.2(6)
C14 C13 C12 119.0(9)
C14 C13 H13 120.5
C12 C13 H13 120.5
C13 C14 C15 121.1(8)
C13 C14 H14 119.5
C15 C14 H14 119.5
C16 C15 C14 119.0(9)
C16 C15 H15 120.5
C14 C15 H15 120.5
C15 C16 C11 122.7(8)
C15 C16 H16 118.7
C11 C16 H16 118.7
N4 C40 C41 122.9(7)
N4 C40 H40 118.6
C41 C40 H40 118.6
C46 C41 C42 116.0(8)
C46 C41 C40 122.3(8)
C42 C41 C40 121.7(8)
C43 C42 C41 121.5(10)
C43 C42 Br42 118.4(8)
C41 C42 Br42 120.0(7)
C44 C43 C42 119.8(10)
C44 C43 H43 120.1
C42 C43 H43 120.1
C43 C44 C45 120.0(10)
C43 C44 H44 120.0
C45 C44 H44 120.0
C46 C45 C44 119.3(11)
C46 C45 H45 120.4
C44 C45 H45 120.4
C45 C46 C41 123.3(10)
C45 C46 H46 118.3
C41 C46 H46 118.3
N5 C50 C51 124.6(8)
N5 C50 H50 117.7
C51 C50 H50 117.7
C52 C51 C56 116.2(8)
C52 C51 C50 123.3(8)
C56 C51 C50 120.5(8)
C53 C52 C51 123.0(8)
C53 C52 Br52 117.3(7)
C51 C52 Br52 119.7(7)
C54 C53 C52 119.6(8)
C54 C53 H53 120.2
C52 C53 H53 120.2
C53 C54 C55 119.1(9)
C53 C54 H54 120.4
C55 C54 H54 120.4
C56 C55 C54 121.0(9)
C56 C55 H55 119.5
C54 C55 H55 119.5
C55 C56 C51 121.1(8)
C55 C56 H56 119.4
C51 C56 H56 119.4
N8 C80 C81 124.3(7)
N8 C80 H80 117.8
C81 C80 H80 117.8
C86 C81 C82 117.1(7)
C86 C81 C80 120.8(7)
C82 C81 C80 122.1(8)
C83 C82 C81 121.9(8)
C83 C82 Br82 118.7(6)
C81 C82 Br82 119.4(6)
C84 C83 C82 119.6(9)
C84 C83 H83 120.2
C82 C83 H83 120.2
C83 C84 C85 120.5(9)
C83 C84 H84 119.8
C85 C84 H84 119.8
C84 C85 C86 120.4(9)
C84 C85 H85 119.8
C86 C85 H85 119.8
C85 C86 C81 120.6(8)
C85 C86 H86 119.7
C81 C86 H86 119.7
C10 N1 C2 117.3(6)
C10 N1 Cu1 133.8(5)
C2 N1 Cu1 108.1(4)
C40 N4 C3 117.9(6)
C40 N4 Cu1 133.4(5)
C3 N4 Cu1 107.7(5)
C50 N5 C6 117.9(7)
C50 N5 Cu1 132.8(6)
C6 N5 Cu1 108.8(5)
C80 N8 C7 117.0(6)
C80 N8 Cu1 133.0(5)
C7 N8 Cu1 108.5(5)
F5 P1 F3 178.8(5)
F5 P1 F6 90.8(5)
F3 P1 F6 90.2(5)
F5 P1 F2 88.2(5)
F3 P1 F2 90.8(5)
F6 P1 F2 178.8(5)
F5 P1 F4 89.2(5)
F3 P1 F4 91.6(5)
F6 P1 F4 88.4(4)
F2 P1 F4 92.3(4)
F5 P1 F1 90.1(5)
F3 P1 F1 89.1(5)
F6 P1 F1 90.2(4)
F2 P1 F1 89.2(4)
F4 P1 F1 178.3(4)
N1 Cu1 N8 132.8(3)
N1 Cu1 N5 114.9(2)
N8 Cu1 N5 84.3(3)
N1 Cu1 N4 84.9(2)
N8 Cu1 N4 113.3(2)
N5 Cu1 N4 133.8(3)

loop_
_geom_bond_atom_site_label_1
_geom_bond_atom_site_label_2
_geom_bond_distance
C2 N1 1.464(9)
C2 C3 1.503(10)
C2 H2A 0.97
C2 H2B 0.97
C3 N4 1.460(9)
C3 H3A 0.97
C3 H3B 0.97
C6 N5 1.471(10)
C6 C7 1.476(14)
C6 H6A 0.97
C6 H6B 0.97
C7 N8 1.475(10)
C7 H7A 0.97
C7 H7B 0.97
C10 N1 1.273(9)
C10 C11 1.461(11)
C10 H10 0.93
C11 C16 1.384(11)
C11 C12 1.392(11)
C12 C13 1.385(12)
C12 Br12 1.895(8)
C13 C14 1.361(13)
C13 H13 0.93
C14 C15 1.377(13)
C14 H14 0.93
C15 C16 1.359(11)
C15 H15 0.93
C16 H16 0.93
C40 N4 1.270(10)
C40 C41 1.446(11)
C40 H40 0.93
C41 C46 1.377(12)
C41 C42 1.400(12)
C42 C43 1.374(13)
C42 Br42 1.895(10)
C43 C44 1.354(15)
C43 H43 0.93
C44 C45 1.388(15)
C44 H44 0.93
C45 C46 1.344(13)
C45 H45 0.93
C46 H46 0.93
C50 N5 1.275(10)
C50 C51 1.443(11)
C50 H50 0.93
C51 C52 1.376(11)
C51 C56 1.399(12)
C52 C53 1.375(12)
C52 Br52 1.901(9)
C53 C54 1.368(13)
C53 H53 0.93
C54 C55 1.373(13)
C54 H54 0.93
C55 C56 1.369(12)
C55 H55 0.93
C56 H56 0.93
C80 N8 1.268(10)
C80 C81 1.454(11)
C80 H80 0.93
C81 C86 1.389(11)
C81 C82 1.394(10)
C82 C83 1.365(12)
C82 Br82 1.891(8)
C83 C84 1.356(13)
C83 H83 0.93
C84 C85 1.367(13)
C84 H84 0.93
C85 C86 1.371(12)
C85 H85 0.93
C86 H86 0.93
N1 Cu1 2.030(6)
N4 Cu1 2.040(6)
N5 Cu1 2.038(6)
N8 Cu1 2.030(6)
F1 P1 1.568(6)
F2 P1 1.561(6)
F3 P1 1.550(7)
F4 P1 1.565(6)
F5 P1 1.545(7)
F6 P1 1.550(7)

loop_
_geom_hbond_atom_site_label_D
_geom_hbond_atom_site_label_H
_geom_hbond_atom_site_label_A
_geom_hbond_site_symmetry_A
_geom_hbond_distance_DH
_geom_hbond_distance_HA
_geom_hbond_distance_DA
_geom_hbond_angle_DHA
C2 H2A F5 . 0.97 2.62 3.332(11) 130.2
C2 H2B F3 1_455 0.97 2.44 3.183(10) 133.6
C43 H43 Br52 2 0.93 3.00 3.792(9) 143.8

loop_
_geom_torsion_atom_site_label_1
_geom_torsion_atom_site_label_2
_geom_torsion_atom_site_label_3
_geom_torsion_atom_site_label_4
_geom_torsion
N1 C2 C3 N4 50.9(8)
N5 C6 C7 N8 -48.0(11)
N1 C10 C11 C16 35.6(12)
N1 C10 C11 C12 -144.2(8)
C16 C11 C12 C13 -0.4(12)
C10 C11 C12 C13 179.5(8)
C16 C11 C12 Br12 -178.7(6)
C10 C11 C12 Br12 1.1(11)
C11 C12 C13 C14 0.7(14)
Br12 C12 C13 C14 179.1(7)
C12 C13 C14 C15 0.1(15)
C13 C14 C15 C16 -1.2(16)
C14 C15 C16 C11 1.6(15)
C12 C11 C16 C15 -0.9(14)
C10 C11 C16 C15 179.3(9)
N4 C40 C41 C46 33.3(13)
N4 C40 C41 C42 -149.1(8)
C46 C41 C42 C43 -2.3(13)
C40 C41 C42 C43 180.0(8)
C46 C41 C42 Br42 -178.9(6)
C40 C41 C42 Br42 3.3(11)
C41 C42 C43 C44 1.9(15)
Br42 C42 C43 C44 178.6(8)
C42 C43 C44 C45 -0.8(16)
C43 C44 C45 C46 0.3(16)
C44 C45 C46 C41 -0.8(16)
C42 C41 C46 C45 1.8(14)
C40 C41 C46 C45 179.5(9)
N5 C50 C51 C52 -145.0(10)
N5 C50 C51 C56 37.9(14)
C56 C51 C52 C53 0.3(13)
C50 C51 C52 C53 -176.8(8)
C56 C51 C52 Br52 -179.0(6)
C50 C51 C52 Br52 3.8(12)
C51 C52 C53 C54 1.0(15)
Br52 C52 C53 C54 -179.7(7)
C52 C53 C54 C55 -1.1(14)
C53 C54 C55 C56 -0.1(15)
C54 C55 C56 C51 1.5(14)
C52 C51 C56 C55 -1.5(13)
C50 C51 C56 C55 175.7(8)
N8 C80 C81 C86 35.4(13)
N8 C80 C81 C82 -148.5(9)
C86 C81 C82 C83 0.5(12)
C80 C81 C82 C83 -175.7(8)
C86 C81 C82 Br82 -179.0(6)
C80 C81 C82 Br82 4.8(11)
C81 C82 C83 C84 0.8(14)
Br82 C82 C83 C84 -179.6(7)
C82 C83 C84 C85 -0.9(15)
C83 C84 C85 C86 -0.5(14)
C84 C85 C86 C81 1.8(13)
C82 C81 C86 C85 -1.8(12)
C80 C81 C86 C85 174.4(8)
C11 C10 N1 C2 -179.6(7)
C11 C10 N1 Cu1 11.6(12)
C3 C2 N1 C10 151.7(7)
C3 C2 N1 Cu1 -36.8(7)
C41 C40 N4 C3 179.1(7)
C41 C40 N4 Cu1 12.2(13)
C2 C3 N4 C40 151.6(7)
C2 C3 N4 Cu1 -38.4(7)
C51 C50 N5 C6 -175.1(9)
C51 C50 N5 Cu1 13.5(15)
C7 C6 N5 C50 -137.4(9)
C7 C6 N5 Cu1 35.9(9)
C81 C80 N8 C7 -173.0(9)
C81 C80 N8 Cu1 22.5(14)
C6 C7 N8 C80 -132.4(9)
C6 C7 N8 Cu1 35.8(9)

loop_
_publcif_info_exptl_table_extra_item
sin_theta_over_lambda_max
